data_7201143
loop_
_publ_author_name
'Peuronen, Anssi'
'Lahtinen, Manu'
'Valkonen, Jussi'

_publ_section_title
;
 The conformational polymorphism and weak interactions in solid state
 structures of ten new monomeric and dimeric substituted
 dibenzyldimethylammonium chloridopalladate salts
;
_journal_issue 11
_journal_name_full CrystEngComm
_journal_page_first 2344
_journal_paper_doi 10.1039/b905421a
_journal_volume 11
_journal_year 2009
_chemical_formula_sum 'C36 H48 Cl6 N2 Pd2'
_chemical_formula_weight 934.26
_chemical_name_systematic
;
?
;
_space_group_IT_number 14
_symmetry_cell_setting monoclinic
_symmetry_space_group_name_Hall '-P 2ybc'
_symmetry_space_group_name_H-M 'P 1 21/c 1'
_atom_sites_solution_hydrogens geom
_atom_sites_solution_primary direct
_atom_sites_solution_secondary difmap
_audit_creation_method SHELXL-97
_cell_angle_alpha 90.00
_cell_angle_beta 105.13(3)
_cell_angle_gamma 90.00
_cell_formula_units_Z 4
_cell_length_a 14.488(3)
_cell_length_b 16.310(3)
_cell_length_c 17.107(3)
_cell_measurement_temperature 153(2)
_cell_volume 3902.2(14)
_computing_cell_refinement DENZO-SMN
_computing_data_collection Collect
_computing_data_reduction DENZO-SMN
_computing_molecular_graphics 'Diamond 3.0'
_computing_structure_refinement 'SHELXL-97 (Sheldrick, 1997)'
_computing_structure_solution SHELXS-97
_diffrn_ambient_temperature 153(2)
_diffrn_measured_fraction_theta_full 0.997
_diffrn_measured_fraction_theta_max 0.997
_diffrn_measurement_device_type 'Kappa APEX II'
_diffrn_radiation_monochromator graphite
_diffrn_radiation_source 'fine-focus sealed tube'
_diffrn_radiation_type MoK\a
_diffrn_radiation_wavelength 0.71073
_diffrn_reflns_av_R_equivalents 0.0801
_diffrn_reflns_av_sigmaI/netI 0.1081
_diffrn_reflns_limit_h_max 19
_diffrn_reflns_limit_h_min -18
_diffrn_reflns_limit_k_max 21
_diffrn_reflns_limit_k_min -22
_diffrn_reflns_limit_l_max 23
_diffrn_reflns_limit_l_min -22
_diffrn_reflns_number 35183
_diffrn_reflns_theta_full 28.70
_diffrn_reflns_theta_max 28.70
_diffrn_reflns_theta_min 2.52
_exptl_absorpt_coefficient_mu 1.360
_exptl_absorpt_correction_T_max 0.8990
_exptl_absorpt_correction_T_min 0.5859
_exptl_absorpt_correction_type multi-scan
_exptl_absorpt_process_details 'Denzo (Z. Otwinowski, 2003)'
_exptl_crystal_colour Orange
_exptl_crystal_density_diffrn 1.590
_exptl_crystal_density_method 'not measured'
_exptl_crystal_description Needle
_exptl_crystal_F_000 1888
_exptl_crystal_size_max 0.44
_exptl_crystal_size_mid 0.08
_exptl_crystal_size_min 0.08
_refine_diff_density_max 0.595
_refine_diff_density_min -0.632
_refine_diff_density_rms 0.119
_refine_ls_extinction_method none
_refine_ls_goodness_of_fit_ref 1.008
_refine_ls_hydrogen_treatment constr
_refine_ls_matrix_type full
_refine_ls_number_parameters 419
_refine_ls_number_reflns 10043
_refine_ls_number_restraints 0
_refine_ls_restrained_S_all 1.008
_refine_ls_R_factor_all 0.1277
_refine_ls_R_factor_gt 0.0563
_refine_ls_shift/su_max 0.001
_refine_ls_shift/su_mean 0.000
_refine_ls_structure_factor_coef Fsqd
_refine_ls_weighting_details 'calc w=1/[\s^2^(Fo^2^)+(0.0212P)^2^+1.3008P] where P=(Fo^2^+2Fc^2^)/3'
_refine_ls_weighting_scheme calc
_refine_ls_wR_factor_gt 0.0829
_refine_ls_wR_factor_ref 0.0995
_reflns_number_gt 5601
_reflns_number_total 10043
_reflns_threshold_expression >2\s(I)
_cod_data_source_file b905421a.txt
_cod_data_source_block 10
_cod_database_code 7201143

loop_
_symmetry_equiv_pos_as_xyz
'x, y, z'
'-x, y+1/2, -z+1/2'
'-x, -y, -z'
'x, -y-1/2, z-1/2'

loop_
_atom_site_label
_atom_site_type_symbol
_atom_site_fract_x
_atom_site_fract_y
_atom_site_fract_z
_atom_site_U_iso_or_equiv
_atom_site_adp_type
_atom_site_occupancy
_atom_site_symmetry_multiplicity
_atom_site_calc_flag
_atom_site_refinement_flags
_atom_site_disorder_assembly
_atom_site_disorder_group
Pd1 Pd 0.18228(2) 0.55900(2) 0.303116(19) 0.02974(10) Uani 1 1 d . . .
Pd2 Pd 0.29347(2) 0.42675(2) 0.205329(19) 0.03077(11) Uani 1 1 d . . .
Cl1 Cl 0.05964(9) 0.54571(9) 0.36231(8) 0.0516(4) Uani 1 1 d . . .
Cl2 Cl 0.21750(8) 0.68696(8) 0.35425(7) 0.0406(3) Uani 1 1 d . . .
Cl3 Cl 0.15211(8) 0.42915(8) 0.24642(7) 0.0400(3) Uani 1 1 d . . .
Cl4 Cl 0.31048(8) 0.56350(8) 0.24494(7) 0.0422(3) Uani 1 1 d . . .
Cl5 Cl 0.26724(8) 0.29401(8) 0.16405(7) 0.0405(3) Uani 1 1 d . . .
Cl6 Cl 0.43354(8) 0.43204(10) 0.17008(8) 0.0514(4) Uani 1 1 d . . .
N1 N -0.0879(2) 0.7175(2) 0.0938(2) 0.0261(9) Uani 1 1 d . . .
N2 N 0.5796(2) 0.2770(2) 0.41744(19) 0.0252(9) Uani 1 1 d . . .
C11 C -0.0389(3) 0.7936(3) 0.0748(3) 0.0372(12) Uani 1 1 d . . .
H11A H 0.0274 0.7791 0.0744 0.045 Uiso 1 1 calc R . .
H11B H -0.0349 0.8337 0.1190 0.045 Uiso 1 1 calc R . .
C12 C -0.0869(3) 0.8352(3) -0.0055(3) 0.0470(14) Uani 1 1 d . . .
H12A H -0.1054 0.7936 -0.0481 0.071 Uiso 1 1 calc R . .
H12B H -0.0421 0.8740 -0.0196 0.071 Uiso 1 1 calc R . .
H12C H -0.1439 0.8646 -0.0003 0.071 Uiso 1 1 calc R . .
C21 C -0.0321(3) 0.6862(3) 0.1765(2) 0.0349(12) Uani 1 1 d . . .
H21A H -0.0622 0.6346 0.1878 0.042 Uiso 1 1 calc R . .
H21B H 0.0335 0.6726 0.1736 0.042 Uiso 1 1 calc R . .
C22 C -0.0249(3) 0.7439(3) 0.2474(3) 0.0469(15) Uani 1 1 d . . .
H22A H 0.0080 0.7943 0.2388 0.070 Uiso 1 1 calc R . .
H22B H 0.0112 0.7174 0.2975 0.070 Uiso 1 1 calc R . .
H22C H -0.0892 0.7574 0.2519 0.070 Uiso 1 1 calc R . .
C31 C -0.0894(3) 0.6498(3) 0.0319(2) 0.0263(10) Uani 1 1 d . . .
H31A H -0.1145 0.5995 0.0512 0.032 Uiso 1 1 calc R . .
H31B H -0.1354 0.6660 -0.0195 0.032 Uiso 1 1 calc R . .
C32 C 0.0030(3) 0.6287(3) 0.0135(2) 0.0223(10) Uani 1 1 d . . .
C33 C 0.0224(3) 0.6582(3) -0.0551(3) 0.0478(15) Uani 1 1 d . . .
H33 H -0.0199 0.6969 -0.0874 0.057 Uiso 1 1 calc R . .
C34 C 0.1022(4) 0.6331(4) -0.0788(3) 0.0637(19) Uani 1 1 d . . .
H34 H 0.1130 0.6532 -0.1278 0.076 Uiso 1 1 calc R . .
C35 C 0.1657(3) 0.5791(3) -0.0315(3) 0.0414(13) Uani 1 1 d . . .
H35 H 0.2211 0.5621 -0.0470 0.050 Uiso 1 1 calc R . .
C36 C 0.1481(3) 0.5503(3) 0.0383(3) 0.0366(12) Uani 1 1 d . . .
H36 H 0.1921 0.5138 0.0718 0.044 Uiso 1 1 calc R . .
C37 C 0.0676(3) 0.5736(3) 0.0602(2) 0.0319(11) Uani 1 1 d . . .
H37 H 0.0558 0.5517 0.1082 0.038 Uiso 1 1 calc R . .
C41 C -0.1923(3) 0.7389(3) 0.0920(3) 0.0307(11) Uani 1 1 d . . .
H41A H -0.1918 0.7808 0.1340 0.037 Uiso 1 1 calc R . .
H41B H -0.2236 0.7635 0.0388 0.037 Uiso 1 1 calc R . .
C42 C -0.2507(3) 0.6667(3) 0.1060(3) 0.0280(11) Uani 1 1 d . . .
C43 C -0.3081(3) 0.6244(3) 0.0406(3) 0.0299(11) Uani 1 1 d . . .
H43 H -0.3092 0.6409 -0.0129 0.036 Uiso 1 1 calc R . .
C44 C -0.3635(3) 0.5588(3) 0.0519(3) 0.0353(12) Uani 1 1 d . . .
H44 H -0.4015 0.5300 0.0066 0.042 Uiso 1 1 calc R . .
C45 C -0.3631(3) 0.5357(3) 0.1281(3) 0.0444(13) Uani 1 1 d . . .
H45 H -0.4007 0.4903 0.1359 0.053 Uiso 1 1 calc R . .
C46 C -0.3088(4) 0.5774(4) 0.1948(3) 0.0489(15) Uani 1 1 d . . .
H46 H -0.3094 0.5609 0.2479 0.059 Uiso 1 1 calc R . .
C47 C -0.2538(3) 0.6432(3) 0.1836(3) 0.0414(13) Uani 1 1 d . . .
H47 H -0.2176 0.6728 0.2292 0.050 Uiso 1 1 calc R . .
C51 C 0.5338(3) 0.2086(3) 0.4531(3) 0.0360(12) Uani 1 1 d . . .
H51A H 0.5283 0.1601 0.4173 0.043 Uiso 1 1 calc R . .
H51B H 0.4681 0.2257 0.4527 0.043 Uiso 1 1 calc R . .
C52 C 0.5852(3) 0.1829(3) 0.5384(3) 0.0501(15) Uani 1 1 d . . .
H52A H 0.6424 0.1513 0.5374 0.075 Uiso 1 1 calc R . .
H52B H 0.5426 0.1490 0.5610 0.075 Uiso 1 1 calc R . .
H52C H 0.6039 0.2318 0.5721 0.075 Uiso 1 1 calc R . .
C61 C 0.5193(3) 0.2927(3) 0.3309(2) 0.0302(11) Uani 1 1 d . . .
H61A H 0.4551 0.3111 0.3336 0.036 Uiso 1 1 calc R . .
H61B H 0.5488 0.3385 0.3081 0.036 Uiso 1 1 calc R . .
C62 C 0.5069(3) 0.2215(3) 0.2730(3) 0.0417(13) Uani 1 1 d . . .
H62A H 0.5698 0.1997 0.2725 0.063 Uiso 1 1 calc R . .
H62B H 0.4735 0.2400 0.2184 0.063 Uiso 1 1 calc R . .
H62C H 0.4694 0.1785 0.2903 0.063 Uiso 1 1 calc R . .
C71 C 0.5836(3) 0.3573(3) 0.4647(2) 0.0247(10) Uani 1 1 d . . .
H71A H 0.6371 0.3535 0.5143 0.030 Uiso 1 1 calc R . .
H71B H 0.5990 0.4023 0.4313 0.030 Uiso 1 1 calc R . .
C72 C 0.4954(3) 0.3807(3) 0.4893(2) 0.0239(10) Uani 1 1 d . . .
C73 C 0.4169(3) 0.4168(3) 0.4383(3) 0.0413(14) Uani 1 1 d . . .
H73 H 0.4162 0.4252 0.3832 0.050 Uiso 1 1 calc R . .
C74 C 0.3392(3) 0.4412(3) 0.4647(3) 0.0505(16) Uani 1 1 d . . .
H74 H 0.2850 0.4643 0.4275 0.061 Uiso 1 1 calc R . .
C75 C 0.3398(3) 0.4323(3) 0.5446(3) 0.0411(13) Uani 1 1 d . . .
H75 H 0.2857 0.4478 0.5627 0.049 Uiso 1 1 calc R . .
C76 C 0.4189(4) 0.4010(4) 0.5975(3) 0.0622(18) Uani 1 1 d . . .
H76 H 0.4215 0.3976 0.6535 0.075 Uiso 1 1 calc R . .
C77 C 0.4954(4) 0.3740(4) 0.5701(3) 0.0495(16) Uani 1 1 d . . .
H77 H 0.5491 0.3503 0.6074 0.059 Uiso 1 1 calc R . .
C81 C 0.6834(3) 0.2515(3) 0.4185(3) 0.0286(11) Uani 1 1 d . . .
H81A H 0.7191 0.2400 0.4752 0.034 Uiso 1 1 calc R . .
H81B H 0.6808 0.2000 0.3875 0.034 Uiso 1 1 calc R . .
C82 C 0.7376(3) 0.3140(3) 0.3843(3) 0.0285(11) Uani 1 1 d . . .
C83 C 0.7340(3) 0.3150(3) 0.3030(3) 0.0388(12) Uani 1 1 d . . .
H83 H 0.6958 0.2756 0.2681 0.047 Uiso 1 1 calc R . .
C84 C 0.7848(3) 0.3723(4) 0.2710(3) 0.0505(15) Uani 1 1 d . . .
H84 H 0.7802 0.3727 0.2146 0.061 Uiso 1 1 calc R . .
C85 C 0.8426(3) 0.4291(3) 0.3218(3) 0.0424(13) Uani 1 1 d . . .
H85 H 0.8779 0.4683 0.3004 0.051 Uiso 1 1 calc R . .
C86 C 0.8483(3) 0.4280(3) 0.4037(3) 0.0339(11) Uani 1 1 d . . .
H86 H 0.8877 0.4666 0.4388 0.041 Uiso 1 1 calc R . .
C87 C 0.7968(3) 0.3710(3) 0.4348(3) 0.0301(11) Uani 1 1 d . . .
H87 H 0.8016 0.3706 0.4912 0.036 Uiso 1 1 calc R . .

loop_
_atom_site_aniso_label
_atom_site_aniso_U_11
_atom_site_aniso_U_22
_atom_site_aniso_U_33
_atom_site_aniso_U_23
_atom_site_aniso_U_13
_atom_site_aniso_U_12
Pd1 0.02653(18) 0.0321(2) 0.02766(17) 0.00404(17) 0.00188(14) -0.00620(16)
Pd2 0.02751(18) 0.0373(3) 0.02525(16) 0.00428(17) 0.00289(14) -0.00653(17)
Cl1 0.0374(7) 0.0615(11) 0.0613(8) -0.0105(7) 0.0228(6) -0.0124(7)
Cl2 0.0406(7) 0.0353(8) 0.0403(6) -0.0020(6) 0.0007(6) -0.0043(6)
Cl3 0.0376(6) 0.0350(8) 0.0508(7) -0.0035(6) 0.0177(6) -0.0144(6)
Cl4 0.0451(7) 0.0408(9) 0.0454(6) -0.0046(6) 0.0203(6) -0.0197(6)
Cl5 0.0395(7) 0.0344(8) 0.0435(6) 0.0032(6) 0.0034(6) 0.0002(6)
Cl6 0.0333(6) 0.0718(11) 0.0525(7) 0.0005(8) 0.0176(6) -0.0071(7)
N1 0.0236(18) 0.021(2) 0.0328(19) 0.0001(17) 0.0059(16) 0.0007(16)
N2 0.0196(17) 0.030(2) 0.0270(18) -0.0014(17) 0.0078(15) -0.0011(16)
C11 0.029(2) 0.025(3) 0.055(3) -0.004(2) 0.008(2) -0.007(2)
C12 0.040(3) 0.037(4) 0.063(3) 0.017(3) 0.011(3) -0.007(2)
C21 0.029(2) 0.042(3) 0.030(2) -0.003(2) 0.000(2) 0.010(2)
C22 0.039(3) 0.062(4) 0.034(3) -0.014(3) -0.001(2) 0.012(3)
C31 0.026(2) 0.024(3) 0.029(2) 0.001(2) 0.0066(19) -0.0026(19)
C32 0.019(2) 0.018(3) 0.029(2) -0.0012(19) 0.0045(18) -0.0014(18)
C33 0.042(3) 0.057(4) 0.053(3) 0.022(3) 0.028(3) 0.027(3)
C34 0.068(4) 0.071(5) 0.068(4) 0.036(3) 0.046(3) 0.030(4)
C35 0.024(2) 0.033(3) 0.072(4) -0.004(3) 0.023(2) -0.002(2)
C36 0.030(2) 0.031(3) 0.041(3) -0.003(2) -0.003(2) 0.011(2)
C37 0.040(3) 0.025(3) 0.030(2) 0.003(2) 0.006(2) 0.010(2)
C41 0.020(2) 0.032(3) 0.039(2) -0.003(2) 0.006(2) 0.002(2)
C42 0.024(2) 0.025(3) 0.038(2) 0.000(2) 0.011(2) 0.007(2)
C43 0.021(2) 0.030(3) 0.040(2) -0.001(2) 0.011(2) 0.003(2)
C44 0.022(2) 0.030(3) 0.058(3) -0.001(3) 0.017(2) 0.001(2)
C45 0.037(3) 0.030(3) 0.075(4) 0.008(3) 0.031(3) 0.003(2)
C46 0.054(3) 0.053(4) 0.052(3) 0.019(3) 0.038(3) 0.012(3)
C47 0.043(3) 0.045(4) 0.039(3) 0.006(3) 0.017(2) 0.008(3)
C51 0.027(2) 0.033(3) 0.052(3) 0.000(2) 0.016(2) -0.010(2)
C52 0.043(3) 0.051(4) 0.056(3) 0.027(3) 0.014(3) -0.011(3)
C61 0.027(2) 0.032(3) 0.029(2) -0.001(2) 0.002(2) 0.005(2)
C62 0.031(3) 0.054(4) 0.039(3) -0.015(3) 0.005(2) -0.001(2)
C71 0.026(2) 0.023(3) 0.026(2) -0.0040(19) 0.0076(19) -0.0072(19)
C72 0.021(2) 0.025(3) 0.026(2) 0.000(2) 0.0076(19) -0.0031(19)
C73 0.052(3) 0.041(4) 0.023(2) -0.002(2) -0.004(2) 0.023(3)
C74 0.036(3) 0.050(4) 0.052(3) -0.019(3) -0.012(3) 0.020(3)
C75 0.027(2) 0.033(3) 0.071(3) 0.002(3) 0.027(3) 0.004(2)
C76 0.078(4) 0.070(5) 0.055(3) 0.040(3) 0.046(3) 0.043(4)
C77 0.043(3) 0.075(5) 0.036(3) 0.024(3) 0.019(2) 0.036(3)
C81 0.020(2) 0.030(3) 0.035(2) 0.000(2) 0.006(2) 0.003(2)
C82 0.022(2) 0.027(3) 0.037(2) -0.004(2) 0.008(2) 0.005(2)
C83 0.034(3) 0.041(4) 0.043(3) -0.005(2) 0.012(2) -0.007(2)
C84 0.043(3) 0.065(5) 0.046(3) 0.012(3) 0.016(3) -0.001(3)
C85 0.032(3) 0.037(3) 0.063(3) 0.013(3) 0.023(3) -0.001(2)
C86 0.020(2) 0.026(3) 0.057(3) -0.005(2) 0.013(2) 0.001(2)
C87 0.022(2) 0.034(3) 0.036(2) -0.002(2) 0.011(2) 0.004(2)

loop_
_atom_type_symbol
_atom_type_description
_atom_type_scat_dispersion_real
_atom_type_scat_dispersion_imag
_atom_type_scat_source
C C 0.0033 0.0016 'International Tables Vol C Tables 4.2.6.8 and 6.1.1.4'
H H 0.0000 0.0000 'International Tables Vol C Tables 4.2.6.8 and 6.1.1.4'
N N 0.0061 0.0033 'International Tables Vol C Tables 4.2.6.8 and 6.1.1.4'
Cl Cl 0.1484 0.1585 'International Tables Vol C Tables 4.2.6.8 and 6.1.1.4'
Pd Pd -0.9988 1.0072 'International Tables Vol C Tables 4.2.6.8 and 6.1.1.4'

loop_
_geom_angle_atom_site_label_1
_geom_angle_atom_site_label_2
_geom_angle_atom_site_label_3
_geom_angle
_geom_angle_site_symmetry_1
_geom_angle_site_symmetry_3
_geom_angle_publ_flag
Cl2 Pd1 Cl1 92.25(5) . . ?
Cl2 Pd1 Cl3 176.83(5) . . ?
Cl1 Pd1 Cl3 90.87(5) . . ?
Cl2 Pd1 Cl4 90.66(5) . . ?
Cl1 Pd1 Cl4 176.15(6) . . ?
Cl3 Pd1 Cl4 86.24(5) . . ?
Cl6 Pd2 Cl5 92.42(5) . . ?
Cl6 Pd2 Cl4 90.39(5) . . ?
Cl5 Pd2 Cl4 176.59(4) . . ?
Cl6 Pd2 Cl3 176.27(5) . . ?
Cl5 Pd2 Cl3 91.19(5) . . ?
Cl4 Pd2 Cl3 86.03(4) . . ?
Pd1 Cl3 Pd2 93.26(4) . . ?
Pd2 Cl4 Pd1 93.37(5) . . ?
C11 N1 C21 108.1(3) . . ?
C11 N1 C31 111.6(3) . . ?
C21 N1 C31 108.1(3) . . ?
C11 N1 C41 108.9(3) . . ?
C21 N1 C41 111.9(3) . . ?
C31 N1 C41 108.3(3) . . ?
C51 N2 C61 108.3(3) . . ?
C51 N2 C71 112.3(3) . . ?
C61 N2 C71 107.5(3) . . ?
C51 N2 C81 108.9(3) . . ?
C61 N2 C81 111.2(3) . . ?
C71 N2 C81 108.6(3) . . ?
N1 C11 C12 115.5(3) . . ?
N1 C11 H11A 108.4 . . ?
C12 C11 H11A 108.4 . . ?
N1 C11 H11B 108.4 . . ?
C12 C11 H11B 108.4 . . ?
H11A C11 H11B 107.5 . . ?
C11 C12 H12A 109.5 . . ?
C11 C12 H12B 109.5 . . ?
H12A C12 H12B 109.5 . . ?
C11 C12 H12C 109.5 . . ?
H12A C12 H12C 109.5 . . ?
H12B C12 H12C 109.5 . . ?
C22 C21 N1 116.3(4) . . ?
C22 C21 H21A 108.2 . . ?
N1 C21 H21A 108.2 . . ?
C22 C21 H21B 108.2 . . ?
N1 C21 H21B 108.2 . . ?
H21A C21 H21B 107.4 . . ?
C21 C22 H22A 109.5 . . ?
C21 C22 H22B 109.5 . . ?
H22A C22 H22B 109.5 . . ?
C21 C22 H22C 109.5 . . ?
H22A C22 H22C 109.5 . . ?
H22B C22 H22C 109.5 . . ?
C32 C31 N1 117.6(3) . . ?
C32 C31 H31A 107.9 . . ?
N1 C31 H31A 107.9 . . ?
C32 C31 H31B 107.9 . . ?
N1 C31 H31B 107.9 . . ?
H31A C31 H31B 107.2 . . ?
C33 C32 C37 117.6(4) . . ?
C33 C32 C31 119.8(4) . . ?
C37 C32 C31 122.3(4) . . ?
C32 C33 C34 121.6(5) . . ?
C32 C33 H33 119.2 . . ?
C34 C33 H33 119.2 . . ?
C35 C34 C33 119.9(5) . . ?
C35 C34 H34 120.0 . . ?
C33 C34 H34 120.0 . . ?
C36 C35 C34 119.0(5) . . ?
C36 C35 H35 120.5 . . ?
C34 C35 H35 120.5 . . ?
C35 C36 C37 120.8(4) . . ?
C35 C36 H36 119.6 . . ?
C37 C36 H36 119.6 . . ?
C36 C37 C32 121.0(4) . . ?
C36 C37 H37 119.5 . . ?
C32 C37 H37 119.5 . . ?
C42 C41 N1 114.1(4) . . ?
C42 C41 H41A 108.7 . . ?
N1 C41 H41A 108.7 . . ?
C42 C41 H41B 108.7 . . ?
N1 C41 H41B 108.7 . . ?
H41A C41 H41B 107.6 . . ?
C43 C42 C47 118.0(5) . . ?
C43 C42 C41 120.2(4) . . ?
C47 C42 C41 121.7(4) . . ?
C44 C43 C42 121.2(4) . . ?
C44 C43 H43 119.4 . . ?
C42 C43 H43 119.4 . . ?
C45 C44 C43 119.6(5) . . ?
C45 C44 H44 120.2 . . ?
C43 C44 H44 120.2 . . ?
C44 C45 C46 121.0(5) . . ?
C44 C45 H45 119.5 . . ?
C46 C45 H45 119.5 . . ?
C47 C46 C45 119.5(5) . . ?
C47 C46 H46 120.2 . . ?
C45 C46 H46 120.2 . . ?
C46 C47 C42 120.6(5) . . ?
C46 C47 H47 119.7 . . ?
C42 C47 H47 119.7 . . ?
N2 C51 C52 115.9(3) . . ?
N2 C51 H51A 108.3 . . ?
C52 C51 H51A 108.3 . . ?
N2 C51 H51B 108.3 . . ?
C52 C51 H51B 108.3 . . ?
H51A C51 H51B 107.4 . . ?
C51 C52 H52A 109.5 . . ?
C51 C52 H52B 109.5 . . ?
H52A C52 H52B 109.5 . . ?
C51 C52 H52C 109.5 . . ?
H52A C52 H52C 109.5 . . ?
H52B C52 H52C 109.5 . . ?
C62 C61 N2 116.5(4) . . ?
C62 C61 H61A 108.2 . . ?
N2 C61 H61A 108.2 . . ?
C62 C61 H61B 108.2 . . ?
N2 C61 H61B 108.2 . . ?
H61A C61 H61B 107.3 . . ?
C61 C62 H62A 109.5 . . ?
C61 C62 H62B 109.5 . . ?
H62A C62 H62B 109.5 . . ?
C61 C62 H62C 109.5 . . ?
H62A C62 H62C 109.5 . . ?
H62B C62 H62C 109.5 . . ?
C72 C71 N2 116.7(3) . . ?
C72 C71 H71A 108.1 . . ?
N2 C71 H71A 108.1 . . ?
C72 C71 H71B 108.1 . . ?
N2 C71 H71B 108.1 . . ?
H71A C71 H71B 107.3 . . ?
C73 C72 C77 116.9(4) . . ?
C73 C72 C71 123.9(4) . . ?
C77 C72 C71 118.8(4) . . ?
C72 C73 C74 121.9(4) . . ?
C72 C73 H73 119.1 . . ?
C74 C73 H73 119.1 . . ?
C75 C74 C73 120.2(4) . . ?
C75 C74 H74 119.9 . . ?
C73 C74 H74 119.9 . . ?
C76 C75 C74 119.2(5) . . ?
C76 C75 H75 120.4 . . ?
C74 C75 H75 120.4 . . ?
C75 C76 C77 120.2(5) . . ?
C75 C76 H76 119.9 . . ?
C77 C76 H76 119.9 . . ?
C76 C77 C72 121.4(4) . . ?
C76 C77 H77 119.3 . . ?
C72 C77 H77 119.3 . . ?
C82 C81 N2 114.7(4) . . ?
C82 C81 H81A 108.6 . . ?
N2 C81 H81A 108.6 . . ?
C82 C81 H81B 108.6 . . ?
N2 C81 H81B 108.6 . . ?
H81A C81 H81B 107.6 . . ?
C83 C82 C87 118.0(5) . . ?
C83 C82 C81 121.2(4) . . ?
C87 C82 C81 120.7(4) . . ?
C82 C83 C84 121.5(5) . . ?
C82 C83 H83 119.3 . . ?
C84 C83 H83 119.3 . . ?
C83 C84 C85 119.8(5) . . ?
C83 C84 H84 120.1 . . ?
C85 C84 H84 120.1 . . ?
C86 C85 C84 119.5(5) . . ?
C86 C85 H85 120.3 . . ?
C84 C85 H85 120.3 . . ?
C87 C86 C85 120.2(4) . . ?
C87 C86 H86 119.9 . . ?
C85 C86 H86 119.9 . . ?
C86 C87 C82 121.0(4) . . ?
C86 C87 H87 119.5 . . ?
C82 C87 H87 119.5 . . ?

loop_
_geom_bond_atom_site_label_1
_geom_bond_atom_site_label_2
_geom_bond_distance
_geom_bond_site_symmetry_2
_geom_bond_publ_flag
Pd1 Cl2 2.2688(14) . ?
Pd1 Cl1 2.2735(14) . ?
Pd1 Cl3 2.3230(14) . ?
Pd1 Cl4 2.3259(14) . ?
Pd2 Cl6 2.2645(14) . ?
Pd2 Cl5 2.2780(14) . ?
Pd2 Cl4 2.3255(15) . ?
Pd2 Cl3 2.3326(13) . ?
N1 C11 1.508(5) . ?
N1 C21 1.523(5) . ?
N1 C31 1.526(5) . ?
N1 C41 1.544(5) . ?
N2 C51 1.506(5) . ?
N2 C61 1.531(5) . ?
N2 C71 1.533(5) . ?
N2 C81 1.556(5) . ?
C11 C12 1.526(6) . ?
C11 H11A 0.9900 . ?
C11 H11B 0.9900 . ?
C12 H12A 0.9800 . ?
C12 H12B 0.9800 . ?
C12 H12C 0.9800 . ?
C21 C22 1.519(6) . ?
C21 H21A 0.9900 . ?
C21 H21B 0.9900 . ?
C22 H22A 0.9800 . ?
C22 H22B 0.9800 . ?
C22 H22C 0.9800 . ?
C31 C32 1.492(6) . ?
C31 H31A 0.9900 . ?
C31 H31B 0.9900 . ?
C32 C33 1.364(6) . ?
C32 C37 1.391(5) . ?
C33 C34 1.383(7) . ?
C33 H33 0.9500 . ?
C34 C35 1.375(7) . ?
C34 H34 0.9500 . ?
C35 C36 1.367(7) . ?
C35 H35 0.9500 . ?
C36 C37 1.368(6) . ?
C36 H36 0.9500 . ?
C37 H37 0.9500 . ?
C41 C42 1.506(6) . ?
C41 H41A 0.9900 . ?
C41 H41B 0.9900 . ?
C42 C43 1.391(6) . ?
C42 C47 1.392(6) . ?
C43 C44 1.380(6) . ?
C43 H43 0.9500 . ?
C44 C45 1.355(7) . ?
C44 H44 0.9500 . ?
C45 C46 1.383(7) . ?
C45 H45 0.9500 . ?
C46 C47 1.380(7) . ?
C46 H46 0.9500 . ?
C47 H47 0.9500 . ?
C51 C52 1.515(6) . ?
C51 H51A 0.9900 . ?
C51 H51B 0.9900 . ?
C52 H52A 0.9800 . ?
C52 H52B 0.9800 . ?
C52 H52C 0.9800 . ?
C61 C62 1.507(6) . ?
C61 H61A 0.9900 . ?
C61 H61B 0.9900 . ?
C62 H62A 0.9800 . ?
C62 H62B 0.9800 . ?
C62 H62C 0.9800 . ?
C71 C72 1.496(6) . ?
C71 H71A 0.9900 . ?
C71 H71B 0.9900 . ?
C72 C73 1.373(5) . ?
C72 C77 1.386(6) . ?
C73 C74 1.377(7) . ?
C73 H73 0.9500 . ?
C74 C75 1.372(7) . ?
C74 H74 0.9500 . ?
C75 C76 1.361(6) . ?
C75 H75 0.9500 . ?
C76 C77 1.384(7) . ?
C76 H76 0.9500 . ?
C77 H77 0.9500 . ?
C81 C82 1.495(6) . ?
C81 H81A 0.9900 . ?
C81 H81B 0.9900 . ?
C82 C83 1.379(6) . ?
C82 C87 1.400(6) . ?
C83 C84 1.387(7) . ?
C83 H83 0.9500 . ?
C84 C85 1.391(7) . ?
C84 H84 0.9500 . ?
C85 C86 1.382(7) . ?
C85 H85 0.9500 . ?
C86 C87 1.382(6) . ?
C86 H86 0.9500 . ?
C87 H87 0.9500 . ?

loop_
_geom_torsion_atom_site_label_1
_geom_torsion_atom_site_label_2
_geom_torsion_atom_site_label_3
_geom_torsion_atom_site_label_4
_geom_torsion
_geom_torsion_site_symmetry_1
_geom_torsion_site_symmetry_2
_geom_torsion_site_symmetry_3
_geom_torsion_site_symmetry_4
_geom_torsion_publ_flag
Cl2 Pd1 Cl3 Pd2 19.8(8) . . . . ?
Cl1 Pd1 Cl3 Pd2 -169.46(5) . . . . ?
Cl4 Pd1 Cl3 Pd2 7.99(4) . . . . ?
Cl6 Pd2 Cl3 Pd1 8.4(8) . . . . ?
Cl5 Pd2 Cl3 Pd1 173.98(4) . . . . ?
Cl4 Pd2 Cl3 Pd1 -7.99(4) . . . . ?
Cl6 Pd2 Cl4 Pd1 -170.97(4) . . . . ?
Cl5 Pd2 Cl4 Pd1 43.3(8) . . . . ?
Cl3 Pd2 Cl4 Pd1 7.98(4) . . . . ?
Cl2 Pd1 Cl4 Pd2 172.63(4) . . . . ?
Cl1 Pd1 Cl4 Pd2 33.4(7) . . . . ?
Cl3 Pd1 Cl4 Pd2 -8.01(4) . . . . ?
C21 N1 C11 C12 -178.4(4) . . . . ?
C31 N1 C11 C12 62.9(5) . . . . ?
C41 N1 C11 C12 -56.6(5) . . . . ?
C11 N1 C21 C22 60.9(5) . . . . ?
C31 N1 C21 C22 -178.2(4) . . . . ?
C41 N1 C21 C22 -59.0(5) . . . . ?
C11 N1 C31 C32 50.5(5) . . . . ?
C21 N1 C31 C32 -68.2(5) . . . . ?
C41 N1 C31 C32 170.3(4) . . . . ?
N1 C31 C32 C33 -100.8(5) . . . . ?
N1 C31 C32 C37 85.1(5) . . . . ?
C37 C32 C33 C34 1.4(8) . . . . ?
C31 C32 C33 C34 -173.0(5) . . . . ?
C32 C33 C34 C35 -2.0(9) . . . . ?
C33 C34 C35 C36 0.7(9) . . . . ?
C34 C35 C36 C37 1.1(8) . . . . ?
C35 C36 C37 C32 -1.7(7) . . . . ?
C33 C32 C37 C36 0.4(7) . . . . ?
C31 C32 C37 C36 174.7(4) . . . . ?
C11 N1 C41 C42 177.1(3) . . . . ?
C21 N1 C41 C42 -63.5(5) . . . . ?
C31 N1 C41 C42 55.6(4) . . . . ?
N1 C41 C42 C43 -95.4(5) . . . . ?
N1 C41 C42 C47 88.4(5) . . . . ?
C47 C42 C43 C44 -2.7(7) . . . . ?
C41 C42 C43 C44 -179.0(4) . . . . ?
C42 C43 C44 C45 0.9(7) . . . . ?
C43 C44 C45 C46 0.6(7) . . . . ?
C44 C45 C46 C47 -0.3(8) . . . . ?
C45 C46 C47 C42 -1.5(8) . . . . ?
C43 C42 C47 C46 3.0(7) . . . . ?
C41 C42 C47 C46 179.2(4) . . . . ?
C61 N2 C51 C52 178.5(4) . . . . ?
C71 N2 C51 C52 -62.9(5) . . . . ?
C81 N2 C51 C52 57.4(5) . . . . ?
C51 N2 C61 C62 -59.2(5) . . . . ?
C71 N2 C61 C62 179.3(4) . . . . ?
C81 N2 C61 C62 60.5(5) . . . . ?
C51 N2 C71 C72 -44.0(5) . . . . ?
C61 N2 C71 C72 75.1(4) . . . . ?
C81 N2 C71 C72 -164.5(3) . . . . ?
N2 C71 C72 C73 -79.9(6) . . . . ?
N2 C71 C72 C77 107.2(5) . . . . ?
C77 C72 C73 C74 -3.5(8) . . . . ?
C71 C72 C73 C74 -176.6(5) . . . . ?
C72 C73 C74 C75 2.2(8) . . . . ?
C73 C74 C75 C76 1.5(9) . . . . ?
C74 C75 C76 C77 -3.8(9) . . . . ?
C75 C76 C77 C72 2.4(10) . . . . ?
C73 C72 C77 C76 1.2(8) . . . . ?
C71 C72 C77 C76 174.6(5) . . . . ?
C51 N2 C81 C82 179.7(3) . . . . ?
C61 N2 C81 C82 60.4(5) . . . . ?
C71 N2 C81 C82 -57.7(4) . . . . ?
N2 C81 C82 C83 -89.0(5) . . . . ?
N2 C81 C82 C87 93.7(5) . . . . ?
C87 C82 C83 C84 -2.0(7) . . . . ?
C81 C82 C83 C84 -179.3(4) . . . . ?
C82 C83 C84 C85 1.4(8) . . . . ?
C83 C84 C85 C86 -0.3(8) . . . . ?
C84 C85 C86 C87 -0.1(7) . . . . ?
C85 C86 C87 C82 -0.5(7) . . . . ?
C83 C82 C87 C86 1.5(6) . . . . ?
C81 C82 C87 C86 178.9(4) . . . . ?
